data_1507017
loop_
_publ_author_name
'Han, Bo'
'Jaun, Bernhard'
'Krishnamurthy, Ramanarayanan'
'Eschenmoser, Albert'

_publ_section_title
;
 Mannich-type C-nucleosidations in the 5,8-diaza-7,9-dicarba-purine
 family.
;
_journal_issue 21
_journal_name_full 'Organic letters'
_journal_page_first 3691
_journal_page_last 3694
_journal_paper_doi 10.1021/ol048649m
_journal_volume 6
_journal_year 2004
_chemical_compound_source 'Eschenmoser group'
_chemical_formula_moiety 'C5 H4 N4 O2 '
_chemical_formula_sum 'C5 H4 N4 O2'
_chemical_formula_weight 152.113
_chemical_name_systematic
;
 ?
;
_space_group_IT_number 2
_symmetry_cell_setting triclinic
_symmetry_space_group_name_Hall '-P 1'
_symmetry_space_group_name_H-M 'P -1'
_atom_sites_solution_primary direct
_atom_sites_solution_secondary difmap
_audit_creation_method maXus
_cell_angle_alpha 97.952(2)
_cell_angle_beta 111.418(2)
_cell_angle_gamma 109.334(2)
_cell_formula_units_Z 2
_cell_length_a 6.7316(3)
_cell_length_b 6.8747(4)
_cell_length_c 7.3778(4)
_cell_measurement_reflns_used 2251
_cell_measurement_temperature 100
_cell_measurement_theta_max 35.631
_cell_measurement_theta_min 0.998
_cell_volume 286.57(3)
_computing_cell_refinement 'HKL Scalepack (Otwinowski & Minor 1997)'
_computing_data_collection KappaCCD
_computing_data_reduction 'Denzo and Scalepak (Otwinowski & Minor, 1997)'
_computing_structure_refinement 'SHELXL-97 (Sheldrick, 1997)'
_computing_structure_solution 'SHELXS-97 (Sheldrick, 1997)'
_diffrn_measured_fraction_theta_full 0.971
_diffrn_measured_fraction_theta_max 0.971
_diffrn_measurement_device KappaCCD
_diffrn_measurement_method CCD
_diffrn_orient_matrix_type X=UH
_diffrn_orient_matrix_UB_11 0.02801
_diffrn_orient_matrix_UB_12 0.10255
_diffrn_orient_matrix_UB_13 -0.13938
_diffrn_orient_matrix_UB_21 0.13505
_diffrn_orient_matrix_UB_22 0.08793
_diffrn_orient_matrix_UB_23 0.00785
_diffrn_orient_matrix_UB_31 0.09550
_diffrn_orient_matrix_UB_32 -0.05475
_diffrn_orient_matrix_UB_33 -0.10537
_diffrn_radiation_source 'fine-focus sealed tube'
_diffrn_radiation_type ' MoK\a'
_diffrn_radiation_wavelength_id all
_diffrn_reflns_av_R_equivalents 0.041
_diffrn_reflns_limit_h_max 11
_diffrn_reflns_limit_h_min -11
_diffrn_reflns_limit_k_max 11
_diffrn_reflns_limit_k_min -11
_diffrn_reflns_limit_l_max 12
_diffrn_reflns_limit_l_min -12
_diffrn_reflns_number 4712
_diffrn_reflns_theta_full 35.79
_diffrn_reflns_theta_max 35.79
_diffrn_reflns_theta_min 3.10
_exptl_absorpt_coefficient_mu 0.142
_exptl_absorpt_correction_type none
_exptl_crystal_colour Colourless
_exptl_crystal_density_diffrn 1.763
_exptl_crystal_density_method 'not measured'
_exptl_crystal_description Cube
_exptl_crystal_F_000 156
_exptl_crystal_size_max .24
_exptl_crystal_size_mid .12
_exptl_crystal_size_min .08
_refine_diff_density_max 0.409
_refine_diff_density_min -0.453
_refine_diff_density_rms 0.080
_refine_ls_extinction_method none
_refine_ls_goodness_of_fit_ref 1.138
_refine_ls_hydrogen_treatment refall
_refine_ls_matrix_type full
_refine_ls_number_parameters 116
_refine_ls_number_reflns 2585
_refine_ls_number_restraints 0
_refine_ls_restrained_S_all 1.138
_refine_ls_R_factor_all 0.0669
_refine_ls_R_factor_gt 0.0527
_refine_ls_shift/su_max 0.000
_refine_ls_shift/su_mean 0.000
_refine_ls_structure_factor_coef Fsqd
_refine_ls_weighting_details 'calc w=1/[\s^2^(Fo^2^)+ (0.1000P)^2^+0.0000P] where P=(Fo^2^+2Fc^2^)/3'
_refine_ls_weighting_scheme calc
_refine_ls_wR_factor_gt 0.1540
_refine_ls_wR_factor_ref 0.1680
_reflns_number_gt 2069
_reflns_number_total 2585
_reflns_threshold_expression >2sigma(I)
_cod_data_source_file ol048649msi20040715_093913.cif
_cod_data_source_block global
_cod_depositor_comments
;
The following automatic conversions were performed:

'_symmetry_cell_setting' value 'Triclinic' changed to 'triclinic'
according to /home/saulius/struct/CIF-dictionaries/cif_core.dic
dictionary named 'cif_core.dic' version 2.4.1 from 2010-06-29.

Automatic conversion script
Id: cif_fix_values 1715 2011-07-08 13:25:40Z adriana 
;
_cod_original_sg_symbol_H-M 'P -1          '
_cod_original_formula_sum 'C5 H4 N4 O2 '
_cod_database_code 1507017

loop_
_symmetry_equiv_pos_as_xyz
+X,+Y,+Z
-X,-Y,-Z

loop_
_atom_site_label
_atom_site_type_symbol
_atom_site_fract_x
_atom_site_fract_y
_atom_site_fract_z
_atom_site_U_iso_or_equiv
_atom_site_adp_type
_atom_site_occupancy
_atom_site_symmetry_multiplicity
_atom_site_calc_flag
N5 N 0.33402(15) 0.23160(13) 0.98664(12) 0.01717(18) Uani 1 1 d
N1 N 0.42220(15) 0.25910(15) 1.32487(13) 0.01867(18) Uani 1 1 d
O11 O 0.06172(14) 0.22662(13) 1.10552(12) 0.02208(18) Uani 1 1 d
N3 N 0.71478(15) 0.28597(14) 1.21841(13) 0.01864(18) Uani 1 1 d
C4 C 0.55895(16) 0.25590(15) 1.02257(14) 0.01657(19) Uani 1 1 d
O10 O 0.79381(15) 0.33097(16) 1.55158(12) 0.0284(2) Uani 1 1 d
C2 C 0.65548(18) 0.29424(17) 1.37523(15) 0.0195(2) Uani 1 1 d
C6 C 0.25608(17) 0.23818(16) 1.13866(15) 0.01760(19) Uani 1 1 d
N8 N 0.35563(16) 0.22253(15) 0.69414(13) 0.0213(2) Uani 1 1 d
C9 C 0.57169(18) 0.24936(17) 0.84252(15) 0.0199(2) Uani 1 1 d
C7 C 0.21725(18) 0.21161(17) 0.78230(15) 0.0200(2) Uani 1 1 d
H7 H 0.058(3) 0.190(2) 0.722(2) 0.020(3) Uiso 1 1 d
H3 H 0.869(3) 0.320(3) 1.247(3) 0.035(4) Uiso 1 1 d
H9 H 0.691(3) 0.261(2) 0.794(2) 0.023(4) Uiso 1 1 d
H1 H 0.384(4) 0.261(3) 1.445(3) 0.048(5) Uiso 1 1 d

loop_
_atom_site_aniso_label
_atom_site_aniso_U_11
_atom_site_aniso_U_22
_atom_site_aniso_U_33
_atom_site_aniso_U_23
_atom_site_aniso_U_13
_atom_site_aniso_U_12
N5 0.0156(4) 0.0240(4) 0.0148(3) 0.0071(3) 0.0077(3) 0.0100(3)
N1 0.0159(4) 0.0285(4) 0.0148(4) 0.0079(3) 0.0079(3) 0.0109(3)
O11 0.0170(3) 0.0310(4) 0.0217(4) 0.0073(3) 0.0095(3) 0.0129(3)
N3 0.0148(4) 0.0295(4) 0.0153(4) 0.0087(3) 0.0076(3) 0.0115(3)
C4 0.0149(4) 0.0226(4) 0.0146(4) 0.0071(3) 0.0072(3) 0.0091(3)
O10 0.0200(4) 0.0498(5) 0.0163(3) 0.0129(3) 0.0069(3) 0.0156(4)
C2 0.0175(4) 0.0282(4) 0.0155(4) 0.0090(3) 0.0080(3) 0.0111(4)
C6 0.0165(4) 0.0217(4) 0.0168(4) 0.0061(3) 0.0086(3) 0.0089(3)
N8 0.0223(4) 0.0298(4) 0.0158(4) 0.0093(3) 0.0085(3) 0.0141(4)
C9 0.0208(4) 0.0281(5) 0.0160(4) 0.0093(3) 0.0102(3) 0.0127(4)
C7 0.0199(4) 0.0281(5) 0.0143(4) 0.0081(3) 0.0068(3) 0.0127(4)

loop_
_atom_type_symbol
_atom_type_description
_atom_type_scat_dispersion_real
_atom_type_scat_dispersion_imag
_atom_type_scat_source
C C 0.0033 0.0016 'International Tables Vol C Tables 4.2.6.8 and 6.1.1.4'
H H 0.0000 0.0000 'International Tables Vol C Tables 4.2.6.8 and 6.1.1.4'
N N 0.0061 0.0033 'International Tables Vol C Tables 4.2.6.8 and 6.1.1.4'
O O 0.0106 0.0060 'International Tables Vol C Tables 4.2.6.8 and 6.1.1.4'

loop_
_diffrn_radiation_wavelength
0.71073

loop_
_geom_angle_atom_site_label_1
_geom_angle_atom_site_label_2
_geom_angle_atom_site_label_3
_geom_angle
C7 N5 C4 106.71(8)
C7 N5 C6 129.44(9)
C4 N5 C6 123.79(8)
C6 N1 C2 126.64(9)
C2 N3 C4 122.23(9)
C9 C4 N3 134.82(9)
C9 C4 N5 106.90(8)
N3 C4 N5 118.25(8)
O10 C2 N3 123.33(10)
O10 C2 N1 120.65(9)
N3 C2 N1 116.01(9)
O11 C6 N1 124.59(9)
O11 C6 N5 122.65(9)
N1 C6 N5 112.77(8)
C7 N8 C9 107.28(8)
C4 C9 N8 108.74(9)
N8 C7 N5 110.37(9)
C6 N1 H1 119.9(12)
C2 N1 H1 113.3(12)
C2 N3 H3 118.7(11)
C4 N3 H3 118.5(11)
C4 C9 H9 136.5(9)
N8 C9 H9 114.8(9)
N8 C7 H7 127.7(9)
N5 C7 H7 121.9(9)

loop_
_geom_bond_atom_site_label_1
_geom_bond_atom_site_label_2
_geom_bond_distance
N5 C7 1.3840(12)
N5 C4 1.3850(12)
N5 C6 1.4024(13)
N1 C6 1.3695(13)
N1 C2 1.4002(13)
O11 C6 1.2125(11)
N3 C2 1.3548(13)
N3 C4 1.3775(12)
C4 C9 1.3577(13)
O10 C2 1.2216(12)
N8 C7 1.3063(14)
N8 C9 1.3971(13)
N1 H1 1.01(2)
N3 H3 0.918(19)
C9 H9 0.978(15)
C7 H7 0.945(15)

loop_
_geom_torsion_atom_site_label_1
_geom_torsion_atom_site_label_2
_geom_torsion_atom_site_label_3
_geom_torsion_atom_site_label_4
_geom_torsion
C2 N3 C4 C9 177.00(10)
C2 N3 C4 N5 -0.59(15)
C7 N5 C4 C9 -0.20(11)
C6 N5 C4 C9 -177.48(9)
C7 N5 C4 N3 178.01(8)
C6 N5 C4 N3 0.74(15)
C4 N3 C2 O10 -176.39(10)
C4 N3 C2 N1 3.22(15)
C6 N1 C2 O10 172.90(10)
C6 N1 C2 N3 -6.72(15)
C2 N1 C6 O11 -173.25(10)
C2 N1 C6 N5 6.65(15)
C7 N5 C6 O11 -0.18(17)
C4 N5 C6 O11 176.45(9)
C7 N5 C6 N1 179.92(9)
C4 N5 C6 N1 -3.46(14)
N3 C4 C9 N8 -177.37(11)
N5 C4 C9 N8 0.42(11)
C7 N8 C9 C4 -0.49(12)
C9 N8 C7 N5 0.36(12)
C4 N5 C7 N8 -0.10(12)
C6 N5 C7 N8 176.97(10)

loop_
_cod_related_entry_id
_cod_related_entry_database
_cod_related_entry_code
1 ChemSpider 21157258
